data_4511108
loop_
_publ_author_name
'Felloni, Marina'
'Blake, Alexander J.'
'Hubberstey, Peter'
'Wilson, Claire'
'Schr\"oder, Martin'

_publ_section_title
;
 Solvent Control of Supramolecular Architectures Derived from
 4,4&#x2032;-Bipyridyl-Bridged Copper(II) Dipicolinate Complexes
;
_journal_issue 11
_journal_name_full 'Crystal Growth &amp; Design'
_journal_page_first 4685
_journal_paper_doi 10.1021/cg900552b
_journal_volume 9
_journal_year 2009
_chemical_formula_moiety '2[Cu(II)(H2O)(C7 H3 N O4)] (C4 H4 N2)'
_chemical_formula_sum 'C18 H14 Cu2 N4 O10'
_chemical_formula_weight 573.41
_chemical_melting_point ?
_chemical_name_common 2[Cu(II)(H2O)(pic)](pyrazine)
_chemical_name_systematic
; 
 mu-pyrazine bis[(dipicolinato) aqua copper(II)]
;
_space_group_IT_number 14
_symmetry_cell_setting monoclinic
_symmetry_space_group_name_Hall '-P 2yn'
_symmetry_space_group_name_H-M 'P 1 21/n 1'
_atom_sites_solution_hydrogens 'aromatic H placed geometrically, others from delta F synthesis'
_atom_sites_solution_primary direct
_atom_sites_solution_secondary 'difference Fourier method'
_audit_creation_method SHELXL-97
_cell_angle_alpha 90.00
_cell_angle_beta 92.087(4)
_cell_angle_gamma 90.00
_cell_formula_units_Z 2
_cell_length_a 7.810(2)
_cell_length_b 7.316(2)
_cell_length_c 16.644(4)
_cell_measurement_reflns_used 876
_cell_measurement_temperature 150(2)
_cell_measurement_theta_max 21.55
_cell_measurement_theta_min 2.45
_cell_volume 950.4(4)
_computing_cell_refinement SMART
_computing_data_collection 'SMART version 5.054 (Bruker, 1998)'
_computing_data_reduction 'SAINT version 6.02a (Bruker, 2000); SADABS'
_computing_molecular_graphics 'SHELXTL/PC version 5.03 (Sheldrick, 1994)'
_computing_publication_material 'SHELXL-97; PLATON (Spek, 2000)'
_computing_structure_refinement 'SHELXL-97 (Sheldrick, 1997)'
_computing_structure_solution 'SHELXS-97 (Sheldrick, 1990)'
_diffrn_ambient_temperature 150(2)
_diffrn_measured_fraction_theta_full 0.983
_diffrn_measured_fraction_theta_max 0.894
_diffrn_measurement_device_type 'Bruker SMART CCD area detector'
_diffrn_measurement_method omega
_diffrn_radiation_monochromator graphite
_diffrn_radiation_source 'sealed tube'
_diffrn_radiation_type MoK\a
_diffrn_radiation_wavelength 0.71073
_diffrn_reflns_av_R_equivalents 0.076
_diffrn_reflns_av_sigmaI/netI 0.125
_diffrn_reflns_limit_h_max 9
_diffrn_reflns_limit_h_min -10
_diffrn_reflns_limit_k_max 9
_diffrn_reflns_limit_k_min -9
_diffrn_reflns_limit_l_max 21
_diffrn_reflns_limit_l_min -16
_diffrn_reflns_number 5868
_diffrn_reflns_theta_full 27.50
_diffrn_reflns_theta_max 28.90
_diffrn_reflns_theta_min 2.45
_diffrn_standards_decay_% none
_exptl_absorpt_coefficient_mu 2.313
_exptl_absorpt_correction_T_max 0.412
_exptl_absorpt_correction_T_min 0.361
_exptl_absorpt_correction_type multi-scan
_exptl_absorpt_process_details 'SADABS (Bruker, 1996)'
_exptl_crystal_colour blue
_exptl_crystal_density_diffrn 2.006
_exptl_crystal_density_meas ?
_exptl_crystal_description needle
_exptl_crystal_F_000 576
_exptl_crystal_size_max 0.50
_exptl_crystal_size_mid 0.05
_exptl_crystal_size_min 0.04
_refine_diff_density_max 0.81
_refine_diff_density_min -0.50
_refine_diff_density_rms 0.11
_refine_ls_extinction_method none
_refine_ls_goodness_of_fit_ref 0.822
_refine_ls_hydrogen_treatment
;
mixed: riding model for aromatic H, hydrogens 
from water molecules refined with restraints
;
_refine_ls_matrix_type full
_refine_ls_number_parameters 162
_refine_ls_number_reflns 2243
_refine_ls_number_restraints 3
_refine_ls_restrained_S_all 0.822
_refine_ls_R_factor_all 0.0919
_refine_ls_R_factor_gt 0.0412
_refine_ls_shift/su_max 0.000
_refine_ls_shift/su_mean 0.000
_refine_ls_structure_factor_coef Fsqd
_refine_ls_weighting_details 'calc w=1/[\s^2^(Fo^2^)+(0.0218P)^2^] where P=(Fo^2^+2Fc^2^)/3'
_refine_ls_weighting_scheme calc
_refine_ls_wR_factor_gt 0.0657
_refine_ls_wR_factor_ref 0.0747
_reflns_number_gt 1327
_reflns_number_total 2416
_reflns_threshold_expression >2sigma(I)
_cod_data_source_file cg900552b_si_001.cif
_cod_data_source_block 5_cupmpc
_cod_depositor_comments
;
The following automatic conversions were performed:

'_chemical_melting_point' value 'unknown' was changed to '?' - the
value is undefined or not given.

'_symmetry_cell_setting' value
'Monoclinic' changed to 'monoclinic' according to
/usr/data/users/saulius/automatic-downloads/retrospective/ACS/lib/dictionaries/cif_core.dic
dictionary named 'cif_core.dic' version 2.4.2 from 2011-04-26.

Automatic conversion script
Id: cif_fix_values 2281 2013-09-26 08:29:07Z andrius 

The following automatic conversions were performed:

'_exptl_crystal_density_meas' value 'not measured' was changed to '?'
- the value is perceived as not measured.

Automatic conversion script
Id: cif_fix_values 3008 2015-01-20 13:52:24Z robertas 
;
_cod_original_cell_volume 950.3(6)
_cod_original_sg_symbol_H-M P21/n
_cod_database_code 4511108

loop_
_symmetry_equiv_pos_as_xyz
'x, y, z'
'-x+1/2, y+1/2, -z+1/2'
'-x, -y, -z'
'x-1/2, -y-1/2, z-1/2'

loop_
_atom_site_label
_atom_site_type_symbol
_atom_site_fract_x
_atom_site_fract_y
_atom_site_fract_z
_atom_site_U_iso_or_equiv
_atom_site_adp_type
_atom_site_occupancy
_atom_site_symmetry_multiplicity
_atom_site_calc_flag
_atom_site_refinement_flags
Cu Cu 0.26440(6) 0.33861(7) 0.07511(3) 0.01516(14) Uani 1 1 d .
N1L N 0.3938(4) 0.1370(4) 0.02777(18) 0.0133(7) Uani 1 1 d .
N1 N 0.1108(4) 0.5195(4) 0.11107(18) 0.0136(7) Uani 1 1 d .
O1 O 0.1874(3) 0.7975(4) -0.05460(15) 0.0197(7) Uani 1 1 d .
O1W O 0.4969(4) 0.4227(4) 0.14319(17) 0.0205(7) Uani 1 1 d D
H1W H 0.496(5) 0.509(4) 0.1741(19) 0.031 Uiso 1 1 d D
H2W H 0.576(3) 0.429(5) 0.1131(18) 0.031 Uiso 1 1 d D
O2 O 0.2767(3) 0.5161(4) -0.01789(14) 0.0164(6) Uani 1 1 d .
C2 C 0.0315(5) 0.4884(5) 0.1794(2) 0.0139(9) Uani 1 1 d .
C2L C 0.4470(5) 0.1369(5) -0.0470(2) 0.0152(9) Uani 1 1 d .
H2L H 0.4118 0.2307 -0.0815 0.018 Uiso 1 1 calc R
O3 O 0.1706(3) 0.2036(3) 0.16909(15) 0.0177(6) Uani 1 1 d .
C3 C -0.0674(5) 0.6252(5) 0.2115(2) 0.0181(10) Uani 1 1 d .
H3 H -0.1244 0.6065 0.2589 0.022 Uiso 1 1 calc R
O4 O -0.0017(3) 0.2462(4) 0.27250(15) 0.0216(7) Uani 1 1 d .
C4 C -0.0797(5) 0.7913(5) 0.1711(2) 0.0194(10) Uani 1 1 d .
H4 H -0.1431 0.8860 0.1925 0.023 Uiso 1 1 calc R
C5 C 0.0011(5) 0.8175(5) 0.0994(2) 0.0168(9) Uani 1 1 d .
H5 H -0.0089 0.9280 0.0719 0.020 Uiso 1 1 calc R
C6 C 0.0970(4) 0.6757(6) 0.0694(2) 0.0141(8) Uani 1 1 d .
C6L C 0.4469(5) -0.0022(5) 0.0752(2) 0.0154(9) Uani 1 1 d .
H6L H 0.4117 -0.0078 0.1279 0.019 Uiso 1 1 calc R
C7 C 0.1931(4) 0.6699(6) -0.0072(2) 0.0161(8) Uani 1 1 d .
C8 C 0.0669(5) 0.2967(5) 0.2107(2) 0.0157(9) Uani 1 1 d .

loop_
_atom_site_aniso_label
_atom_site_aniso_U_11
_atom_site_aniso_U_22
_atom_site_aniso_U_33
_atom_site_aniso_U_23
_atom_site_aniso_U_13
_atom_site_aniso_U_12
Cu 0.0177(2) 0.0094(2) 0.0186(3) 0.0006(2) 0.00374(18) 0.0031(3)
N1L 0.0131(17) 0.0122(19) 0.0144(18) -0.0013(15) -0.0005(13) 0.0005(14)
N1 0.0108(17) 0.0107(19) 0.0190(19) -0.0016(15) -0.0014(14) 0.0009(14)
O1 0.0238(16) 0.0152(18) 0.0199(16) 0.0042(12) -0.0004(12) 0.0019(12)
O1W 0.0225(17) 0.0160(17) 0.0233(19) -0.0053(13) 0.0059(13) 0.0005(13)
O2 0.0189(15) 0.0129(16) 0.0177(16) 0.0020(12) 0.0061(12) 0.0045(12)
C2 0.013(2) 0.014(2) 0.014(2) -0.0004(17) 0.0006(16) -0.0015(17)
C2L 0.014(2) 0.014(2) 0.017(2) 0.0025(18) -0.0003(16) 0.0000(18)
O3 0.0204(15) 0.0111(16) 0.0219(16) 0.0028(12) 0.0052(12) 0.0048(12)
C3 0.015(2) 0.020(3) 0.020(2) -0.0050(18) 0.0027(17) 0.0007(18)
O4 0.0307(17) 0.0146(16) 0.0202(16) 0.0044(12) 0.0094(13) 0.0029(13)
C4 0.020(2) 0.014(2) 0.024(2) -0.0087(18) 0.0001(18) 0.0051(17)
C5 0.018(2) 0.010(2) 0.023(2) 0.0001(18) 0.0000(17) 0.0007(18)
C6 0.0130(19) 0.011(2) 0.018(2) -0.0041(18) -0.0041(16) -0.0023(18)
C6L 0.019(2) 0.012(2) 0.015(2) -0.0015(18) 0.0020(17) 0.0009(18)
C7 0.015(2) 0.016(2) 0.017(2) 0.001(2) -0.0032(16) 0.0012(19)
C8 0.017(2) 0.011(2) 0.019(2) 0.0005(17) 0.0001(18) -0.0005(16)

loop_
_atom_type_symbol
_atom_type_description
_atom_type_scat_dispersion_real
_atom_type_scat_dispersion_imag
_atom_type_scat_source
C C 0.0033 0.0016 'International Tables Vol C Tables 4.2.6.8 and 6.1.1.4'
H H 0.0000 0.0000 'International Tables Vol C Tables 4.2.6.8 and 6.1.1.4'
N N 0.0061 0.0033 'International Tables Vol C Tables 4.2.6.8 and 6.1.1.4'
O O 0.0106 0.0060 'International Tables Vol C Tables 4.2.6.8 and 6.1.1.4'
Cu Cu 0.3201 1.2651 'International Tables Vol C Tables 4.2.6.8 and 6.1.1.4'

loop_
_geom_angle_atom_site_label_1
_geom_angle_atom_site_label_2
_geom_angle_atom_site_label_3
_geom_angle
_geom_angle_site_symmetry_1
_geom_angle_site_symmetry_3
_geom_angle_publ_flag
N1 Cu N1L 171.24(12) . . y
N1 Cu O3 81.07(12) . . y
N1L Cu O3 98.64(12) . . y
N1 Cu O2 80.92(12) . . y
N1L Cu O2 97.76(12) . . y
O3 Cu O2 159.78(10) . . y
N1 Cu O1W 99.35(12) . . y
N1L Cu O1W 89.40(11) . . y
O3 Cu O1W 93.10(10) . . y
O2 Cu O1W 98.82(11) . . y
C2L N1L C6L 116.7(3) . . ?
C2L N1L Cu 124.0(3) . . y
C6L N1L Cu 119.0(3) . . y
C2 N1 C6 123.8(3) . . ?
C2 N1 Cu 117.9(3) . . y
C6 N1 Cu 118.1(3) . . y
Cu O1W H1W 121(3) . . y
Cu O1W H2W 110(3) . . y
H1W O1W H2W 112(2) . . ?
C7 O2 Cu 114.0(2) . . y
N1 C2 C3 119.3(4) . . ?
N1 C2 C8 111.4(3) . . ?
C3 C2 C8 129.3(4) . . ?
N1L C2L C6L 122.1(4) . 3_655 ?
N1L C2L H2L 118.9 . . ?
C6L C2L H2L 118.9 3_655 . ?
C8 O3 Cu 114.5(2) . . y
C2 C3 C4 118.4(4) . . ?
C2 C3 H3 120.8 . . ?
C4 C3 H3 120.8 . . ?
C5 C4 C3 120.8(4) . . ?
C5 C4 H4 119.6 . . ?
C3 C4 H4 119.6 . . ?
C6 C5 C4 118.5(4) . . ?
C6 C5 H5 120.7 . . ?
C4 C5 H5 120.7 . . ?
N1 C6 C5 119.2(3) . . ?
N1 C6 C7 112.5(3) . . ?
C5 C6 C7 128.4(4) . . ?
N1L C6L C2L 121.1(4) . 3_655 ?
N1L C6L H6L 119.4 . . ?
C2L C6L H6L 119.4 3_655 . ?
O1 C7 O2 124.9(3) . . ?
O1 C7 C6 121.3(4) . . ?
O2 C7 C6 113.8(3) . . ?
O4 C8 O3 126.4(4) . . ?
O4 C8 C2 118.9(3) . . ?
O3 C8 C2 114.6(3) . . ?

loop_
_geom_bond_atom_site_label_1
_geom_bond_atom_site_label_2
_geom_bond_distance
_geom_bond_site_symmetry_2
_geom_bond_publ_flag
Cu N1 1.897(3) . y
Cu N1L 1.968(3) . y
Cu O3 2.010(3) . y
Cu O2 2.026(3) . y
Cu O1W 2.194(3) . y
N1L C2L 1.326(4) . ?
N1L C6L 1.345(5) . ?
N1 C2 1.334(4) . ?
N1 C6 1.339(5) . ?
O1 C7 1.222(4) . ?
O1W H1W 0.812(10) . ?
O1W H2W 0.813(10) . ?
O2 C7 1.316(4) . ?
C2 C3 1.383(5) . ?
C2 C8 1.518(5) . ?
C2L C6L 1.381(5) 3_655 ?
C2L H2L 0.9300 . ?
O3 C8 1.281(4) . ?
C3 C4 1.390(5) . ?
C3 H3 0.9300 . ?
O4 C8 1.234(4) . ?
C4 C5 1.384(5) . ?
C4 H4 0.9300 . ?
C5 C6 1.384(5) . ?
C5 H5 0.9300 . ?
C6 C7 1.503(5) . ?
C6L C2L 1.381(5) 3_655 ?
C6L H6L 0.9300 . ?
